data_4302396
loop_
_publ_author_name
'Panda, Tarun K.'
'Trambitas, Alexandra G.'
'Bannenberg, Thomas'
'Hrib, Cristian G.'
'Randoll, S\"oren'
'Jones, Peter G.'
'Tamm, Matthias'

_publ_section_title
;
 Imidazolin-2-iminato Complexes of Rare Earth Metals with Very Short
 Metal--Nitrogen Bonds: Experimental and Theoretical Studies
;
_journal_coden_ASTM INOCAJ
_journal_issue 12
_journal_name_full 'Inorganic chemistry'
_journal_page_first 5462
_journal_page_last 5472
_journal_paper_doi 10.1021/ic900503q
_journal_volume 48
_journal_year 2009
_chemical_formula_sum 'C43 H68 Cl3 Gd Li N3 O4'
_chemical_formula_weight 961.54
_space_group_IT_number 19
_symmetry_cell_setting orthorhombic
_symmetry_space_group_name_Hall 'P 2ac 2ab'
_symmetry_space_group_name_H-M 'P 21 21 21'
_atom_sites_solution_hydrogens geom
_atom_sites_solution_primary direct
_atom_sites_solution_secondary difmap
_audit_creation_method SHELXL-97
_cell_angle_alpha 90.00
_cell_angle_beta 90.00
_cell_angle_gamma 90.00
_cell_formula_units_Z 4
_cell_length_a 10.7373(8)
_cell_length_b 12.3656(9)
_cell_length_c 35.321(3)
_cell_measurement_reflns_used 9934
_cell_measurement_temperature 100(2)
_cell_measurement_theta_max 27.81
_cell_measurement_theta_min 2.22
_cell_volume 4689.7(6)
_computing_cell_refinement 'Bruker SAINT'
_computing_data_collection 'Bruker SMART'
_computing_data_reduction 'Bruker SAINT'
_computing_molecular_graphics 'Bruker SHELXTL'
_computing_publication_material 'Bruker SHELXTL'
_computing_structure_refinement 'Bruker SHELXTL'
_computing_structure_solution 'Bruker SHELXTL'
_diffrn_ambient_temperature 100(2)
_diffrn_measured_fraction_theta_full 0.999
_diffrn_measured_fraction_theta_max 0.995
_diffrn_measurement_device_type 'Bruker APEX2 CCD area detector'
_diffrn_measurement_method 'phi and omega scans'
_diffrn_radiation_monochromator graphite
_diffrn_radiation_source 'fine-focus sealed tube'
_diffrn_radiation_type MoK\a
_diffrn_radiation_wavelength 0.71073
_diffrn_reflns_av_R_equivalents 0.0669
_diffrn_reflns_av_sigmaI/netI 0.0530
_diffrn_reflns_limit_h_max 15
_diffrn_reflns_limit_h_min -15
_diffrn_reflns_limit_k_max 17
_diffrn_reflns_limit_k_min -17
_diffrn_reflns_limit_l_max 51
_diffrn_reflns_limit_l_min -50
_diffrn_reflns_number 120675
_diffrn_reflns_theta_full 30.00
_diffrn_reflns_theta_max 31.07
_diffrn_reflns_theta_min 2.31
_exptl_absorpt_coefficient_mu 1.626
_exptl_absorpt_correction_T_max 0.6867
_exptl_absorpt_correction_T_min 0.5986
_exptl_absorpt_correction_type multi-scan
_exptl_absorpt_process_details SADABS
_exptl_crystal_colour colourless
_exptl_crystal_density_diffrn 1.362
_exptl_crystal_density_method 'not measured'
_exptl_crystal_description irregular
_exptl_crystal_F_000 1988
_exptl_crystal_size_max 0.40
_exptl_crystal_size_mid 0.30
_exptl_crystal_size_min 0.25
_refine_diff_density_max 1.669
_refine_diff_density_min -2.228
_refine_diff_density_rms 0.110
_refine_ls_abs_structure_details 'Flack H D (1983), Acta Cryst. A39, 876-881'
_refine_ls_abs_structure_Flack 0.011(8)
_refine_ls_extinction_method none
_refine_ls_goodness_of_fit_ref 1.085
_refine_ls_hydrogen_treatment 'rigid methyls, others riding'
_refine_ls_matrix_type full
_refine_ls_number_parameters 498
_refine_ls_number_reflns 14965
_refine_ls_number_restraints 96
_refine_ls_restrained_S_all 1.086
_refine_ls_R_factor_all 0.0551
_refine_ls_R_factor_gt 0.0443
_refine_ls_shift/su_max 0.001
_refine_ls_shift/su_mean 0.000
_refine_ls_structure_factor_coef Fsqd
_refine_ls_weighting_details 'calc w=1/[\s^2^(Fo^2^)+(0.0396P)^2^+3.9718P] where P=(Fo^2^+2Fc^2^)/3'
_refine_ls_weighting_scheme calc
_refine_ls_wR_factor_gt 0.0911
_refine_ls_wR_factor_ref 0.0947
_reflns_number_gt 13202
_reflns_number_total 14965
_reflns_threshold_expression >2sigma(I)
_cod_duplicate_entry 4338643
_cod_data_source_file ic900503q_si_002_8.cif
_cod_data_source_block tkpa4a
_cod_depositor_comments
;
The following automatic conversions were performed:
'_symmetry_cell_setting' value 'Orthorhombic' changed to 'orthorhombic'
according to '/home/saulius/struct/CIF-dictionaries/cif_core.dic'
dictionary named 'cif_core.dic' version 2.4.1 from 2010-06-29.

Automatic conversion script
Id: cif_fix_enum 1527 2010-12-29 10:47:43Z saulius 
;
_cod_database_code 4302396

loop_
_symmetry_equiv_pos_as_xyz
'x, y, z'
'-x+1/2, -y, z+1/2'
'-x, y+1/2, -z+1/2'
'x+1/2, -y+1/2, -z'

loop_
_atom_site_label
_atom_site_type_symbol
_atom_site_fract_x
_atom_site_fract_y
_atom_site_fract_z
_atom_site_U_iso_or_equiv
_atom_site_adp_type
_atom_site_occupancy
_atom_site_symmetry_multiplicity
_atom_site_calc_flag
_atom_site_refinement_flags
_atom_site_disorder_assembly
_atom_site_disorder_group
Gd Gd 0.047489(16) 0.444528(14) 0.151533(5) 0.02048(4) Uani 1 1 d . B .
Li Li 0.3405(8) 0.3543(6) 0.1873(3) 0.0399(18) Uani 1 1 d . . .
Cl1 Cl 0.29361(8) 0.44855(10) 0.13220(3) 0.0313(2) Uani 1 1 d . B .
Cl2 Cl 0.14434(10) 0.30663(9) 0.20882(3) 0.0345(2) Uani 1 1 d . B .
Cl3 Cl -0.17401(10) 0.39809(9) 0.17830(4) 0.0364(2) Uani 1 1 d . . .
O1 O 0.0347(3) 0.2796(2) 0.11616(8) 0.0285(6) Uani 1 1 d . . .
O2 O 0.0772(3) 0.5734(2) 0.20091(8) 0.0296(6) Uani 1 1 d . . .
N1 N 0.0025(3) 0.5569(3) 0.10700(8) 0.0218(6) Uani 1 1 d . . .
N2 N -0.0578(3) 0.6140(2) 0.04420(8) 0.0214(6) Uani 1 1 d . . .
N3 N -0.0062(3) 0.7417(2) 0.08449(9) 0.0213(6) Uani 1 1 d . . .
C1 C -0.0176(3) 0.6278(3) 0.08191(10) 0.0172(7) Uani 1 1 d . B .
C2 C -0.0648(4) 0.7136(3) 0.02565(11) 0.0293(9) Uani 1 1 d . B .
H2 H -0.0881 0.7245 0.0000 0.035 Uiso 1 1 calc R . .
C3 C -0.0333(4) 0.7909(3) 0.05016(11) 0.0284(8) Uani 1 1 d . B .
H3 H -0.0300 0.8662 0.0450 0.034 Uiso 1 1 calc R . .
C4 C -0.0743(3) 0.5118(3) 0.02640(10) 0.0188(7) Uani 1 1 d . B .
C5 C -0.1842(3) 0.4537(3) 0.03254(11) 0.0262(7) Uani 1 1 d . . .
C6 C -0.1983(4) 0.3562(4) 0.01278(15) 0.0390(11) Uani 1 1 d . B .
H6 H -0.2724 0.3153 0.0160 0.047 Uiso 1 1 calc R . .
C7 C -0.1077(5) 0.3186(4) -0.01104(14) 0.0392(11) Uani 1 1 d . . .
H7 H -0.1197 0.2525 -0.0243 0.047 Uiso 1 1 calc R B .
C8 C 0.0004(4) 0.3759(3) -0.01593(13) 0.0321(9) Uani 1 1 d . B .
H8 H 0.0628 0.3485 -0.0324 0.039 Uiso 1 1 calc R . .
C9 C 0.0210(3) 0.4738(3) 0.00284(10) 0.0222(7) Uani 1 1 d . . .
C10 C 0.1410(4) 0.5351(3) -0.00284(11) 0.0282(8) Uani 1 1 d . B .
H10 H 0.1268 0.6086 0.0082 0.034 Uiso 1 1 calc R . .
C11 C 0.1694(8) 0.5527(10) -0.04341(18) 0.126(5) Uani 1 1 d . . .
H11A H 0.2309 0.6107 -0.0459 0.190 Uiso 1 1 calc R B .
H11B H 0.0930 0.5730 -0.0568 0.190 Uiso 1 1 calc R . .
H11C H 0.2030 0.4859 -0.0543 0.190 Uiso 1 1 calc R . .
C12 C 0.2453(6) 0.4879(6) 0.0188(3) 0.093(3) Uani 1 1 d . . .
H12A H 0.2524 0.4108 0.0128 0.140 Uiso 1 1 calc R B .
H12B H 0.2298 0.4967 0.0459 0.140 Uiso 1 1 calc R . .
H12C H 0.3229 0.5248 0.0119 0.140 Uiso 1 1 calc R . .
C13 C -0.2848(4) 0.4986(4) 0.05761(14) 0.0403(11) Uani 1 1 d . B .
H13 H -0.2436 0.5449 0.0772 0.048 Uiso 1 1 calc R . .
C14 C -0.3723(5) 0.5693(6) 0.03559(18) 0.0660(18) Uani 1 1 d . . .
H14A H -0.3247 0.6255 0.0224 0.099 Uiso 1 1 calc R B .
H14B H -0.4317 0.6034 0.0530 0.099 Uiso 1 1 calc R . .
H14C H -0.4176 0.5254 0.0171 0.099 Uiso 1 1 calc R . .
C15 C -0.3581(6) 0.4119(6) 0.07831(19) 0.070(2) Uani 1 1 d . . .
H15A H -0.3981 0.3640 0.0599 0.105 Uiso 1 1 calc R B .
H15B H -0.4219 0.4460 0.0942 0.105 Uiso 1 1 calc R . .
H15C H -0.3015 0.3696 0.0943 0.105 Uiso 1 1 calc R . .
C16 C 0.0331(4) 0.7991(3) 0.11732(10) 0.0223(7) Uani 1 1 d . B .
C17 C -0.0531(4) 0.8188(3) 0.14629(10) 0.0253(7) Uani 1 1 d . . .
C18 C -0.0124(4) 0.8809(3) 0.17695(13) 0.0317(9) Uani 1 1 d . B .
H18 H -0.0681 0.8945 0.1973 0.038 Uiso 1 1 calc R . .
C19 C 0.1061(4) 0.9230(3) 0.17842(13) 0.0315(9) Uani 1 1 d . . .
H19 H 0.1307 0.9662 0.1994 0.038 Uiso 1 1 calc R B .
C20 C 0.1891(4) 0.9025(3) 0.14965(15) 0.0326(9) Uani 1 1 d . B .
H20 H 0.2705 0.9325 0.1508 0.039 Uiso 1 1 calc R . .
C21 C 0.1552(4) 0.8380(3) 0.11868(11) 0.0258(8) Uani 1 1 d . . .
C22 C -0.1864(4) 0.7794(4) 0.14416(13) 0.0349(10) Uani 1 1 d . B .
H22 H -0.1968 0.7360 0.1205 0.042 Uiso 1 1 calc R . .
C23 C -0.2740(4) 0.8784(5) 0.14229(15) 0.0465(13) Uani 1 1 d . . .
H23A H -0.2716 0.9171 0.1665 0.070 Uiso 1 1 calc R B .
H23B H -0.3593 0.8541 0.1372 0.070 Uiso 1 1 calc R . .
H23C H -0.2467 0.9268 0.1220 0.070 Uiso 1 1 calc R . .
C24 C -0.2213(5) 0.7087(4) 0.17802(17) 0.0471(13) Uani 1 1 d . . .
H24A H -0.1674 0.6448 0.1786 0.071 Uiso 1 1 calc R B .
H24B H -0.3084 0.6860 0.1757 0.071 Uiso 1 1 calc R . .
H24C H -0.2104 0.7501 0.2014 0.071 Uiso 1 1 calc R . .
C25 C 0.2498(4) 0.8125(4) 0.08761(13) 0.0341(10) Uani 1 1 d . B .
H25 H 0.2086 0.7673 0.0678 0.041 Uiso 1 1 calc R . .
C26 C 0.2990(9) 0.9096(5) 0.0701(2) 0.101(3) Uani 1 1 d . . .
H26A H 0.2299 0.9561 0.0621 0.151 Uiso 1 1 calc R B .
H26B H 0.3493 0.8898 0.0480 0.151 Uiso 1 1 calc R . .
H26C H 0.3509 0.9486 0.0884 0.151 Uiso 1 1 calc R . .
C27 C 0.3581(8) 0.7487(7) 0.1047(2) 0.101(3) Uani 1 1 d . . .
H27A H 0.4246 0.7414 0.0859 0.152 Uiso 1 1 calc R B .
H27B H 0.3290 0.6768 0.1123 0.152 Uiso 1 1 calc R . .
H27C H 0.3901 0.7871 0.1270 0.152 Uiso 1 1 calc R . .
C28 C 0.0734(5) 0.2684(4) 0.07741(13) 0.0391(11) Uani 1 1 d . B .
H28A H 0.1619 0.2893 0.0745 0.047 Uiso 1 1 calc R . .
H28B H 0.0222 0.3150 0.0608 0.047 Uiso 1 1 calc R . .
C29 C 0.0554(8) 0.1511(4) 0.06741(17) 0.0636(17) Uani 1 1 d . . .
H29A H 0.0233 0.1432 0.0413 0.076 Uiso 1 1 calc R B .
H29B H 0.1346 0.1106 0.0697 0.076 Uiso 1 1 calc R . .
C30 C -0.0376(7) 0.1119(4) 0.09558(16) 0.0547(14) Uani 1 1 d . B .
H30A H -0.1236 0.1234 0.0863 0.066 Uiso 1 1 calc R . .
H30B H -0.0256 0.0339 0.1009 0.066 Uiso 1 1 calc R . .
C31 C -0.0134(5) 0.1778(3) 0.13005(14) 0.0385(11) Uani 1 1 d . B .
H31A H -0.0912 0.1891 0.1446 0.046 Uiso 1 1 calc R . .
H31B H 0.0483 0.1417 0.1466 0.046 Uiso 1 1 calc R . .
C32 C 0.1803(4) 0.6488(4) 0.20136(12) 0.0336(9) Uani 1 1 d . B .
H32A H 0.1665 0.7074 0.1827 0.040 Uiso 1 1 calc R . .
H32B H 0.2591 0.6114 0.1950 0.040 Uiso 1 1 calc R . .
C33 C 0.1862(6) 0.6942(4) 0.24084(14) 0.0530(15) Uani 1 1 d . . .
H33A H 0.1372 0.7618 0.2429 0.064 Uiso 1 1 calc R B .
H33B H 0.2732 0.7087 0.2486 0.064 Uiso 1 1 calc R . .
C34 C 0.1293(6) 0.6046(5) 0.26432(14) 0.0478(13) Uani 1 1 d . B .
H34A H 0.1911 0.5473 0.2698 0.057 Uiso 1 1 calc R . .
H34B H 0.0955 0.6328 0.2885 0.057 Uiso 1 1 calc R . .
C35 C 0.0280(4) 0.5637(4) 0.23930(11) 0.0383(10) Uani 1 1 d . B .
H35A H 0.0082 0.4874 0.2453 0.046 Uiso 1 1 calc R . .
H35B H -0.0483 0.6077 0.2423 0.046 Uiso 1 1 calc R . .
O3 O 0.4395(3) 0.4369(3) 0.22140(9) 0.0446(8) Uani 1 1 d DU A .
C40 C 0.4622(11) 0.3787(10) 0.2567(3) 0.049(3) Uiso 0.546(15) 1 d PDU A 1
H40A H 0.5105 0.3118 0.2521 0.058 Uiso 0.546(15) 1 calc PR A 1
H40B H 0.3828 0.3595 0.2693 0.058 Uiso 0.546(15) 1 calc PR A 1
C41 C 0.5353(12) 0.4571(10) 0.2803(3) 0.066(4) Uiso 0.546(15) 1 d PDU A 1
H41A H 0.4801 0.5103 0.2928 0.079 Uiso 0.546(15) 1 calc PR A 1
H41B H 0.5853 0.4192 0.2997 0.079 Uiso 0.546(15) 1 calc PR A 1
C42 C 0.6155(9) 0.5093(11) 0.2518(3) 0.048(3) Uiso 0.546(15) 1 d PDU A 1
H42A H 0.6901 0.4648 0.2464 0.058 Uiso 0.546(15) 1 calc PR A 1
H42B H 0.6424 0.5819 0.2603 0.058 Uiso 0.546(15) 1 calc PR A 1
C43 C 0.5329(12) 0.5170(10) 0.2177(4) 0.049(4) Uiso 0.546(15) 1 d PDU A 1
H43A H 0.4945 0.5897 0.2163 0.058 Uiso 0.546(15) 1 calc PR A 1
H43B H 0.5818 0.5047 0.1944 0.058 Uiso 0.546(15) 1 calc PR A 1
C40' C 0.4612(12) 0.4137(12) 0.2597(3) 0.048(3) Uiso 0.454(15) 1 d PDU A 2
H40C H 0.4477 0.3361 0.2651 0.058 Uiso 0.454(15) 1 calc PR A 2
H40D H 0.4064 0.4574 0.2763 0.058 Uiso 0.454(15) 1 calc PR A 2
C41' C 0.5973(11) 0.4447(11) 0.2648(4) 0.054(3) Uiso 0.454(15) 1 d PDU A 2
H41C H 0.6194 0.4516 0.2920 0.064 Uiso 0.454(15) 1 calc PR A 2
H41D H 0.6536 0.3919 0.2526 0.064 Uiso 0.454(15) 1 calc PR A 2
C42' C 0.6002(10) 0.5518(11) 0.2452(3) 0.038(3) Uiso 0.454(15) 1 d PDU A 2
H42C H 0.6861 0.5728 0.2382 0.046 Uiso 0.454(15) 1 calc PR A 2
H42D H 0.5626 0.6094 0.2609 0.046 Uiso 0.454(15) 1 calc PR A 2
C43' C 0.5223(10) 0.5282(9) 0.2108(3) 0.029(3) Uiso 0.454(15) 1 d PDU A 2
H43C H 0.4726 0.5924 0.2036 0.034 Uiso 0.454(15) 1 calc PR A 2
H43D H 0.5760 0.5079 0.1891 0.034 Uiso 0.454(15) 1 calc PR A 2
O4 O 0.4354(3) 0.2283(3) 0.17397(10) 0.0428(8) Uani 1 1 d DU B .
C44 C 0.5591(9) 0.2496(10) 0.1647(3) 0.037(3) Uiso 0.447(13) 1 d PDU B 1
H44A H 0.6150 0.2341 0.1864 0.044 Uiso 0.447(13) 1 calc PR B 1
H44B H 0.5702 0.3259 0.1569 0.044 Uiso 0.447(13) 1 calc PR B 1
C45 C 0.5838(12) 0.1723(12) 0.1318(4) 0.056(4) Uiso 0.447(13) 1 d PDU B 1
H45A H 0.6478 0.2005 0.1142 0.067 Uiso 0.447(13) 1 calc PR B 1
H45B H 0.6076 0.0991 0.1405 0.067 Uiso 0.447(13) 1 calc PR B 1
C46 C 0.4582(14) 0.1746(13) 0.1151(4) 0.069(4) Uiso 0.447(13) 1 d PDU B 1
H46A H 0.4470 0.1142 0.0970 0.083 Uiso 0.447(13) 1 calc PR B 1
H46B H 0.4435 0.2437 0.1017 0.083 Uiso 0.447(13) 1 calc PR B 1
C47 C 0.3700(10) 0.1630(9) 0.1487(4) 0.036(3) Uiso 0.447(13) 1 d PDU B 1
H47A H 0.2859 0.1917 0.1431 0.043 Uiso 0.447(13) 1 calc PR B 1
H47B H 0.3637 0.0873 0.1576 0.043 Uiso 0.447(13) 1 calc PR B 1
C44' C 0.5661(10) 0.2288(12) 0.1727(4) 0.069(4) Uiso 0.553(13) 1 d PDU B 2
H44C H 0.5989 0.2096 0.1980 0.083 Uiso 0.553(13) 1 calc PR B 2
H44D H 0.5952 0.3027 0.1666 0.083 Uiso 0.553(13) 1 calc PR B 2
C45' C 0.6165(11) 0.1534(9) 0.1448(4) 0.059(3) Uiso 0.553(13) 1 d PDU B 2
H45C H 0.6771 0.1035 0.1566 0.071 Uiso 0.553(13) 1 calc PR B 2
H45D H 0.6582 0.1928 0.1239 0.071 Uiso 0.553(13) 1 calc PR B 2
C46' C 0.5042(10) 0.0927(10) 0.1304(4) 0.067(4) Uiso 0.553(13) 1 d PDU B 2
H46C H 0.5106 0.0790 0.1028 0.080 Uiso 0.553(13) 1 calc PR B 2
H46D H 0.4943 0.0228 0.1437 0.080 Uiso 0.553(13) 1 calc PR B 2
C47' C 0.3983(12) 0.1676(11) 0.1391(4) 0.059(3) Uiso 0.553(13) 1 d PDU B 2
H47C H 0.3841 0.2180 0.1178 0.071 Uiso 0.553(13) 1 calc PR B 2
H47D H 0.3209 0.1261 0.1437 0.071 Uiso 0.553(13) 1 calc PR B 2

loop_
_atom_site_aniso_label
_atom_site_aniso_U_11
_atom_site_aniso_U_22
_atom_site_aniso_U_33
_atom_site_aniso_U_23
_atom_site_aniso_U_13
_atom_site_aniso_U_12
Gd 0.02238(7) 0.01941(7) 0.01966(7) 0.00553(7) 0.00010(7) -0.00056(7)
Li 0.036(4) 0.036(4) 0.048(5) 0.011(4) -0.009(4) 0.000(3)
Cl1 0.0236(4) 0.0360(5) 0.0341(5) 0.0117(5) 0.0031(3) 0.0024(4)
Cl2 0.0337(5) 0.0374(5) 0.0325(6) 0.0179(4) -0.0040(4) 0.0005(4)
Cl3 0.0254(5) 0.0375(5) 0.0463(7) 0.0067(5) 0.0091(4) -0.0019(4)
O1 0.0395(16) 0.0162(11) 0.0299(15) 0.0044(10) 0.0039(13) -0.0042(13)
O2 0.0404(16) 0.0279(15) 0.0206(13) 0.0009(11) 0.0028(11) -0.0030(12)
N1 0.0254(13) 0.0199(13) 0.0200(14) -0.0003(14) 0.0012(11) 0.0019(14)
N2 0.0292(15) 0.0180(12) 0.0171(14) 0.0008(10) -0.0013(13) 0.0013(13)
N3 0.0340(16) 0.0150(13) 0.0149(15) -0.0014(11) 0.0013(12) 0.0005(12)
C1 0.0180(16) 0.0170(14) 0.0167(17) -0.0004(12) 0.0015(12) 0.0024(12)
C2 0.046(3) 0.0207(16) 0.0216(19) 0.0055(14) -0.0073(18) 0.0011(17)
C3 0.046(2) 0.0185(15) 0.0208(18) 0.0038(13) -0.0042(18) 0.0047(17)
C4 0.0244(18) 0.0189(14) 0.0132(16) 0.0016(12) -0.0042(13) -0.0014(13)
C5 0.0261(17) 0.0287(18) 0.0239(19) 0.0034(17) -0.0031(14) -0.0026(17)
C6 0.035(2) 0.033(2) 0.049(3) 0.002(2) -0.013(2) -0.0171(19)
C7 0.054(3) 0.025(2) 0.039(3) -0.0096(19) -0.010(2) -0.006(2)
C8 0.045(2) 0.0256(19) 0.025(2) -0.0058(16) -0.0004(17) 0.0038(18)
C9 0.0275(19) 0.0235(16) 0.0156(17) 0.0016(13) -0.0025(13) -0.0018(13)
C10 0.0284(18) 0.033(2) 0.0229(19) -0.0019(15) 0.0030(15) -0.0039(16)
C11 0.087(5) 0.250(13) 0.042(4) -0.004(6) 0.013(4) -0.108(8)
C12 0.042(3) 0.090(5) 0.147(8) 0.075(5) -0.044(4) -0.033(3)
C13 0.025(2) 0.057(3) 0.039(3) 0.005(2) 0.0036(18) 0.000(2)
C14 0.041(3) 0.088(5) 0.069(4) 0.007(4) 0.016(3) 0.030(3)
C15 0.045(3) 0.101(6) 0.065(4) 0.024(4) 0.020(3) -0.008(3)
C16 0.0309(19) 0.0167(14) 0.0194(17) -0.0023(12) -0.0014(15) 0.0017(15)
C17 0.0248(15) 0.0274(16) 0.0237(19) -0.0048(14) 0.0009(17) 0.0026(16)
C18 0.037(2) 0.031(2) 0.027(2) -0.0077(17) 0.0075(17) 0.0008(17)
C19 0.039(2) 0.028(2) 0.027(2) -0.0115(16) -0.0040(17) -0.0009(17)
C20 0.0308(19) 0.0316(18) 0.035(2) -0.006(2) -0.002(2) -0.0043(15)
C21 0.033(2) 0.0218(17) 0.023(2) -0.0044(15) 0.0028(16) 0.0018(16)
C22 0.0240(18) 0.052(3) 0.029(3) -0.0122(19) 0.0065(16) -0.0040(18)
C23 0.029(2) 0.070(4) 0.041(3) 0.011(3) 0.0006(19) 0.003(2)
C24 0.033(2) 0.040(3) 0.069(4) 0.010(3) 0.001(2) -0.009(2)
C25 0.031(2) 0.037(2) 0.034(2) -0.0110(19) 0.0083(18) -0.0039(18)
C26 0.161(8) 0.043(3) 0.098(6) -0.001(4) 0.101(6) -0.010(4)
C27 0.092(5) 0.103(6) 0.109(6) 0.044(5) 0.070(5) 0.062(5)
C28 0.056(3) 0.030(2) 0.031(2) 0.0034(17) 0.006(2) -0.001(2)
C29 0.106(5) 0.031(2) 0.055(3) -0.005(2) 0.021(4) 0.007(3)
C30 0.073(4) 0.034(2) 0.057(3) -0.013(2) 0.017(3) -0.013(3)
C31 0.049(3) 0.0195(17) 0.047(3) 0.0059(18) 0.007(2) -0.0064(18)
C32 0.045(2) 0.031(2) 0.024(2) 0.0004(17) 0.0028(18) -0.0088(19)
C33 0.082(4) 0.049(3) 0.028(3) -0.003(2) -0.005(3) -0.023(3)
C34 0.067(3) 0.054(3) 0.022(2) 0.004(2) -0.003(2) -0.013(3)
C35 0.050(3) 0.044(2) 0.0216(19) 0.0020(19) 0.0055(17) -0.003(2)
O3 0.0405(17) 0.059(2) 0.0342(16) 0.0074(16) -0.0101(14) -0.0201(19)
O4 0.0336(17) 0.0346(15) 0.060(2) 0.0032(15) -0.0131(16) -0.0009(14)

loop_
_atom_type_symbol
_atom_type_description
_atom_type_scat_dispersion_real
_atom_type_scat_dispersion_imag
_atom_type_scat_source
C C 0.0033 0.0016 'International Tables Vol C Tables 4.2.6.8 and 6.1.1.4'
H H 0.0000 0.0000 'International Tables Vol C Tables 4.2.6.8 and 6.1.1.4'
N N 0.0061 0.0033 'International Tables Vol C Tables 4.2.6.8 and 6.1.1.4'
O O 0.0106 0.0060 'International Tables Vol C Tables 4.2.6.8 and 6.1.1.4'
Cl Cl 0.1484 0.1585 'International Tables Vol C Tables 4.2.6.8 and 6.1.1.4'
Gd Gd -0.1653 3.9035 'International Tables Vol C Tables 4.2.6.8 and 6.1.1.4'
Li Li -0.0003 0.0001 'International Tables Vol C Tables 4.2.6.8 and 6.1.1.4'

loop_
_geom_angle_atom_site_label_1
_geom_angle_atom_site_label_2
_geom_angle_atom_site_label_3
_geom_angle
_geom_angle_site_symmetry_1
_geom_angle_site_symmetry_3
_geom_angle_publ_flag
N1 Gd O2 97.66(11) . . ?
N1 Gd O1 98.94(11) . . ?
O2 Gd O1 163.38(9) . . ?
N1 Gd Cl3 101.61(8) . . ?
O2 Gd Cl3 90.22(7) . . ?
O1 Gd Cl3 87.12(8) . . ?
N1 Gd Cl1 91.29(8) . . ?
O2 Gd Cl1 92.37(7) . . ?
O1 Gd Cl1 86.59(8) . . ?
Cl3 Gd Cl1 166.39(3) . . ?
N1 Gd Cl2 171.41(8) . . ?
O2 Gd Cl2 80.29(7) . . ?
O1 Gd Cl2 83.19(7) . . ?
Cl3 Gd Cl2 86.78(3) . . ?
Cl1 Gd Cl2 80.50(3) . . ?
N1 Gd Li 131.12(16) . . ?
O2 Gd Li 80.34(16) . . ?
O1 Gd Li 88.21(16) . . ?
Cl3 Gd Li 127.12(14) . . ?
Cl1 Gd Li 40.60(14) . . ?
Cl2 Gd Li 40.39(13) . . ?
O3 Li O4 107.1(4) . . ?
O3 Li Cl2 115.9(4) . . ?
O4 Li Cl2 110.9(4) . . ?
O3 Li Cl1 112.5(4) . . ?
O4 Li Cl1 108.5(4) . . ?
Cl2 Li Cl1 101.9(3) . . ?
O3 Li C47 135.3(4) . . ?
O4 Li C47 28.2(3) . . ?
Cl2 Li C47 92.8(4) . . ?
Cl1 Li C47 92.4(4) . . ?
O3 Li Gd 123.3(4) . . ?
O4 Li Gd 129.4(4) . . ?
Cl2 Li Gd 52.70(16) . . ?
Cl1 Li Gd 49.90(15) . . ?
C47 Li Gd 101.3(3) . . ?
Li Cl1 Gd 89.5(2) . . ?
Li Cl2 Gd 86.91(19) . . ?
C28 O1 C31 110.0(3) . . ?
C28 O1 Gd 124.2(2) . . ?
C31 O1 Gd 125.8(3) . . ?
C32 O2 C35 108.6(3) . . ?
C32 O2 Gd 122.7(2) . . ?
C35 O2 Gd 125.2(3) . . ?
C1 N1 Gd 175.5(3) . . ?
C2 N2 C1 110.6(3) . . ?
C2 N2 C4 124.7(3) . . ?
C1 N2 C4 124.2(3) . . ?
C3 N3 C1 111.2(3) . . ?
C3 N3 C16 123.8(3) . . ?
C1 N3 C16 125.0(3) . . ?
N1 C1 N2 129.0(3) . . ?
N1 C1 N3 129.0(3) . . ?
N2 C1 N3 102.0(3) . . ?
C3 C2 N2 108.3(3) . . ?
C2 C3 N3 107.9(3) . . ?
C5 C4 C9 122.5(3) . . ?
C5 C4 N2 119.5(3) . . ?
C9 C4 N2 118.0(3) . . ?
C4 C5 C6 117.1(4) . . ?
C4 C5 C13 120.5(4) . . ?
C6 C5 C13 122.3(4) . . ?
C7 C6 C5 121.5(4) . . ?
C6 C7 C8 120.2(4) . . ?
C7 C8 C9 121.4(4) . . ?
C8 C9 C4 117.2(3) . . ?
C8 C9 C10 120.4(4) . . ?
C4 C9 C10 122.4(3) . . ?
C12 C10 C11 113.7(6) . . ?
C12 C10 C9 112.4(4) . . ?
C11 C10 C9 112.2(4) . . ?
C14 C13 C5 111.1(4) . . ?
C14 C13 C15 109.7(5) . . ?
C5 C13 C15 113.3(5) . . ?
C21 C16 C17 122.3(3) . . ?
C21 C16 N3 118.5(3) . . ?
C17 C16 N3 119.1(4) . . ?
C18 C17 C16 117.0(4) . . ?
C18 C17 C22 120.8(3) . . ?
C16 C17 C22 122.1(3) . . ?
C19 C18 C17 121.8(4) . . ?
C20 C19 C18 120.1(4) . . ?
C19 C20 C21 120.8(4) . . ?
C16 C21 C20 117.8(4) . . ?
C16 C21 C25 121.9(3) . . ?
C20 C21 C25 120.3(4) . . ?
C17 C22 C24 112.2(4) . . ?
C17 C22 C23 108.8(4) . . ?
C24 C22 C23 109.7(4) . . ?
C26 C25 C21 112.2(4) . . ?
C26 C25 C27 108.6(6) . . ?
C21 C25 C27 109.1(4) . . ?
O1 C28 C29 106.2(4) . . ?
C30 C29 C28 104.1(4) . . ?
C31 C30 C29 104.5(5) . . ?
O1 C31 C30 105.2(4) . . ?
O2 C32 C33 106.4(4) . . ?
C32 C33 C34 102.6(4) . . ?
C35 C34 C33 102.6(4) . . ?
O2 C35 C34 105.0(4) . . ?
C40' O3 C43 96.6(7) . . ?
C40' O3 C40 17.8(7) . . ?
C43 O3 C40 107.8(7) . . ?
C40' O3 C43' 107.5(7) . . ?
C43 O3 C43' 11.7(6) . . ?
C40 O3 C43' 119.4(7) . . ?
C40' O3 Li 126.4(7) . . ?
C43 O3 Li 135.5(6) . . ?
C40 O3 Li 111.7(5) . . ?
C43' O3 Li 125.6(6) . . ?
O3 C40 C41 104.1(8) . . ?
C42 C41 C40 102.2(9) . . ?
C41 C42 C43 103.3(8) . . ?
O3 C43 C42 107.6(8) . . ?
O3 C40' C41' 102.9(9) . . ?
C42' C41' C40' 100.8(9) . . ?
C41' C42' C43' 101.1(9) . . ?
O3 C43' C42' 106.0(8) . . ?
C44 O4 C47 116.1(7) . . ?
C44 O4 C44' 16.0(9) . . ?
C47 O4 C44' 119.0(7) . . ?
C44 O4 C47' 99.0(7) . . ?
C47 O4 C47' 17.8(6) . . ?
C44' O4 C47' 104.0(7) . . ?
C44 O4 Li 114.2(6) . . ?
C47 O4 Li 111.1(6) . . ?
C44' O4 Li 122.3(6) . . ?
C47' O4 Li 117.9(6) . . ?
O4 C44 C45 103.0(8) . . ?
C46 C45 C44 97.7(10) . . ?
C45 C46 C47 104.9(10) . . ?
O4 C47 C46 97.5(8) . . ?
O4 C47 Li 40.7(4) . . ?
C46 C47 Li 112.1(8) . . ?
O4 C44' C45' 112.9(9) . . ?
C44' C45' C46' 104.4(9) . . ?
C47' C46' C45' 103.2(9) . . ?
O4 C47' C46' 106.1(8) . . ?

loop_
_geom_bond_atom_site_label_1
_geom_bond_atom_site_label_2
_geom_bond_distance
_geom_bond_site_symmetry_2
_geom_bond_publ_flag
Gd N1 2.153(3) . ?
Gd O2 2.384(3) . ?
Gd O1 2.396(3) . ?
Gd Cl3 2.6229(10) . ?
Gd Cl1 2.7299(9) . ?
Gd Cl2 2.8430(10) . ?
Gd Li 3.569(8) . ?
Li O3 1.904(9) . ?
Li O4 1.921(9) . ?
Li Cl2 2.316(8) . ?
Li Cl1 2.323(8) . ?
Li C47 2.749(14) . ?
O1 C28 1.437(5) . ?
O1 C31 1.447(5) . ?
O2 C32 1.449(5) . ?
O2 C35 1.460(5) . ?
N1 C1 1.266(5) . ?
N2 C2 1.397(4) . ?
N2 C1 1.411(5) . ?
N2 C4 1.423(4) . ?
N3 C3 1.387(5) . ?
N3 C1 1.416(4) . ?
N3 C16 1.423(5) . ?
C2 C3 1.333(5) . ?
C4 C5 1.398(5) . ?
C4 C9 1.400(5) . ?
C5 C6 1.402(6) . ?
C5 C13 1.503(6) . ?
C6 C7 1.368(7) . ?
C7 C8 1.371(7) . ?
C8 C9 1.398(5) . ?
C9 C10 1.509(5) . ?
C10 C12 1.475(7) . ?
C10 C11 1.481(7) . ?
C13 C14 1.501(8) . ?
C13 C15 1.518(8) . ?
C16 C21 1.398(6) . ?
C16 C17 1.401(5) . ?
C17 C18 1.398(6) . ?
C17 C22 1.513(6) . ?
C18 C19 1.376(6) . ?
C19 C20 1.375(6) . ?
C20 C21 1.402(6) . ?
C21 C25 1.529(6) . ?
C22 C24 1.528(7) . ?
C22 C23 1.546(7) . ?
C25 C26 1.450(7) . ?
C25 C27 1.529(9) . ?
C28 C29 1.506(7) . ?
C29 C30 1.490(8) . ?
C30 C31 1.488(7) . ?
C32 C33 1.504(7) . ?
C33 C34 1.513(7) . ?
C34 C35 1.490(7) . ?
O3 C40' 1.401(10) . ?
O3 C43 1.415(10) . ?
O3 C40 1.460(10) . ?
O3 C43' 1.486(9) . ?
C40 C41 1.500(13) . ?
C41 C42 1.474(13) . ?
C42 C43 1.498(13) . ?
C40' C41' 1.522(14) . ?
C41' C42' 1.495(15) . ?
C42' C43' 1.504(13) . ?
O4 C44 1.393(10) . ?
O4 C47 1.394(10) . ?
O4 C44' 1.404(11) . ?
O4 C47' 1.496(11) . ?
C44 C45 1.530(13) . ?
C45 C46 1.471(17) . ?
C46 C47 1.524(16) . ?
C44' C45' 1.461(13) . ?
C45' C46' 1.508(15) . ?
C46' C47' 1.498(15) . ?

loop_
_geom_torsion_atom_site_label_1
_geom_torsion_atom_site_label_2
_geom_torsion_atom_site_label_3
_geom_torsion_atom_site_label_4
_geom_torsion
_geom_torsion_site_symmetry_1
_geom_torsion_site_symmetry_2
_geom_torsion_site_symmetry_3
_geom_torsion_site_symmetry_4
_geom_torsion_publ_flag
N1 Gd Li O3 79.1(5) . . . . ?
O2 Gd Li O3 -12.7(4) . . . . ?
O1 Gd Li O3 179.4(4) . . . . ?
Cl3 Gd Li O3 -95.6(4) . . . . ?
Cl1 Gd Li O3 92.6(4) . . . . ?
Cl2 Gd Li O3 -99.0(5) . . . . ?
N1 Gd Li O4 -94.6(5) . . . . ?
O2 Gd Li O4 173.7(5) . . . . ?
O1 Gd Li O4 5.8(5) . . . . ?
Cl3 Gd Li O4 90.8(5) . . . . ?
Cl1 Gd Li O4 -81.1(5) . . . . ?
Cl2 Gd Li O4 87.4(5) . . . . ?
N1 Gd Li Cl2 178.10(13) . . . . ?
O2 Gd Li Cl2 86.32(19) . . . . ?
O1 Gd Li Cl2 -81.58(18) . . . . ?
Cl3 Gd Li Cl2 3.4(3) . . . . ?
Cl1 Gd Li Cl2 -168.4(3) . . . . ?
N1 Gd Li Cl1 -13.5(3) . . . . ?
O2 Gd Li Cl1 -105.25(18) . . . . ?
O1 Gd Li Cl1 86.84(18) . . . . ?
Cl3 Gd Li Cl1 171.86(8) . . . . ?
Cl2 Gd Li Cl1 168.4(3) . . . . ?
N1 Gd Li C47 -97.0(4) . . . . ?
O2 Gd Li C47 171.2(4) . . . . ?
O1 Gd Li C47 3.3(3) . . . . ?
Cl3 Gd Li C47 88.3(4) . . . . ?
Cl1 Gd Li C47 -83.5(4) . . . . ?
Cl2 Gd Li C47 84.9(4) . . . . ?
O3 Li Cl1 Gd -115.3(4) . . . . ?
O4 Li Cl1 Gd 126.4(3) . . . . ?
Cl2 Li Cl1 Gd 9.4(3) . . . . ?
C47 Li Cl1 Gd 102.7(3) . . . . ?
N1 Gd Cl1 Li 169.9(2) . . . . ?
O2 Gd Cl1 Li 72.2(2) . . . . ?
O1 Gd Cl1 Li -91.2(2) . . . . ?
Cl3 Gd Cl1 Li -28.6(3) . . . . ?
Cl2 Gd Cl1 Li -7.6(2) . . . . ?
O3 Li Cl2 Gd 113.4(4) . . . . ?
O4 Li Cl2 Gd -124.3(4) . . . . ?
Cl1 Li Cl2 Gd -9.0(3) . . . . ?
C47 Li Cl2 Gd -102.0(3) . . . . ?
N1 Gd Cl2 Li -9.6(6) . . . . ?
O2 Gd Cl2 Li -86.5(2) . . . . ?
O1 Gd Cl2 Li 95.3(2) . . . . ?
Cl3 Gd Cl2 Li -177.3(2) . . . . ?
Cl1 Gd Cl2 Li 7.6(2) . . . . ?
N1 Gd O1 C28 36.5(3) . . . . ?
O2 Gd O1 C28 -141.1(4) . . . . ?
Cl3 Gd O1 C28 137.8(3) . . . . ?
Cl1 Gd O1 C28 -54.2(3) . . . . ?
Cl2 Gd O1 C28 -135.1(3) . . . . ?
Li Gd O1 C28 -94.9(4) . . . . ?
N1 Gd O1 C31 -142.8(3) . . . . ?
O2 Gd O1 C31 39.6(6) . . . . ?
Cl3 Gd O1 C31 -41.5(3) . . . . ?
Cl1 Gd O1 C31 126.4(3) . . . . ?
Cl2 Gd O1 C31 45.6(3) . . . . ?
Li Gd O1 C31 85.8(4) . . . . ?
N1 Gd O2 C32 -68.3(3) . . . . ?
O1 Gd O2 C32 109.3(4) . . . . ?
Cl3 Gd O2 C32 -170.0(3) . . . . ?
Cl1 Gd O2 C32 23.3(3) . . . . ?
Cl2 Gd O2 C32 103.3(3) . . . . ?
Li Gd O2 C32 62.3(3) . . . . ?
N1 Gd O2 C35 135.1(3) . . . . ?
O1 Gd O2 C35 -47.3(5) . . . . ?
Cl3 Gd O2 C35 33.4(3) . . . . ?
Cl1 Gd O2 C35 -133.3(3) . . . . ?
Cl2 Gd O2 C35 -53.3(3) . . . . ?
Li Gd O2 C35 -94.3(3) . . . . ?
O2 Gd N1 C1 38(3) . . . . ?
O1 Gd N1 C1 -141(3) . . . . ?
Cl3 Gd N1 C1 130(3) . . . . ?
Cl1 Gd N1 C1 -55(3) . . . . ?
Cl2 Gd N1 C1 -38(4) . . . . ?
Li Gd N1 C1 -46(3) . . . . ?
Gd N1 C1 N2 150(3) . . . . ?
Gd N1 C1 N3 -30(4) . . . . ?
C2 N2 C1 N1 -178.2(4) . . . . ?
C4 N2 C1 N1 -5.2(6) . . . . ?
C2 N2 C1 N3 2.1(4) . . . . ?
C4 N2 C1 N3 175.1(3) . . . . ?
C3 N3 C1 N1 178.2(4) . . . . ?
C16 N3 C1 N1 0.7(6) . . . . ?
C3 N3 C1 N2 -2.2(4) . . . . ?
C16 N3 C1 N2 -179.7(3) . . . . ?
C1 N2 C2 C3 -1.3(5) . . . . ?
C4 N2 C2 C3 -174.3(4) . . . . ?
N2 C2 C3 N3 -0.1(5) . . . . ?
C1 N3 C3 C2 1.5(5) . . . . ?
C16 N3 C3 C2 179.0(4) . . . . ?
C2 N2 C4 C5 -106.2(5) . . . . ?
C1 N2 C4 C5 81.8(5) . . . . ?
C2 N2 C4 C9 73.1(5) . . . . ?
C1 N2 C4 C9 -98.9(4) . . . . ?
C9 C4 C5 C6 -2.4(6) . . . . ?
N2 C4 C5 C6 176.8(3) . . . . ?
C9 C4 C5 C13 -179.0(4) . . . . ?
N2 C4 C5 C13 0.2(5) . . . . ?
C4 C5 C6 C7 0.9(6) . . . . ?
C13 C5 C6 C7 177.5(4) . . . . ?
C5 C6 C7 C8 0.5(7) . . . . ?
C6 C7 C8 C9 -0.4(7) . . . . ?
C7 C8 C9 C4 -1.0(6) . . . . ?
C7 C8 C9 C10 179.7(4) . . . . ?
C5 C4 C9 C8 2.5(5) . . . . ?
N2 C4 C9 C8 -176.8(3) . . . . ?
C5 C4 C9 C10 -178.2(3) . . . . ?
N2 C4 C9 C10 2.6(5) . . . . ?
C8 C9 C10 C12 -77.6(6) . . . . ?
C4 C9 C10 C12 103.0(6) . . . . ?
C8 C9 C10 C11 52.0(7) . . . . ?
C4 C9 C10 C11 -127.3(7) . . . . ?
C4 C5 C13 C14 87.6(5) . . . . ?
C6 C5 C13 C14 -88.8(6) . . . . ?
C4 C5 C13 C15 -148.4(4) . . . . ?
C6 C5 C13 C15 35.2(6) . . . . ?
C3 N3 C16 C21 -75.0(5) . . . . ?
C1 N3 C16 C21 102.2(4) . . . . ?
C3 N3 C16 C17 102.1(4) . . . . ?
C1 N3 C16 C17 -80.7(5) . . . . ?
C21 C16 C17 C18 0.7(6) . . . . ?
N3 C16 C17 C18 -176.3(3) . . . . ?
C21 C16 C17 C22 178.1(4) . . . . ?
N3 C16 C17 C22 1.1(5) . . . . ?
C16 C17 C18 C19 1.3(6) . . . . ?
C22 C17 C18 C19 -176.1(4) . . . . ?
C17 C18 C19 C20 -1.4(7) . . . . ?
C18 C19 C20 C21 -0.7(7) . . . . ?
C17 C16 C21 C20 -2.6(6) . . . . ?
N3 C16 C21 C20 174.4(3) . . . . ?
C17 C16 C21 C25 177.7(4) . . . . ?
N3 C16 C21 C25 -5.2(6) . . . . ?
C19 C20 C21 C16 2.6(6) . . . . ?
C19 C20 C21 C25 -177.8(4) . . . . ?
C18 C17 C22 C24 -59.1(5) . . . . ?
C16 C17 C22 C24 123.5(4) . . . . ?
C18 C17 C22 C23 62.4(5) . . . . ?
C16 C17 C22 C23 -114.9(4) . . . . ?
C16 C21 C25 C26 121.6(6) . . . . ?
C20 C21 C25 C26 -58.0(7) . . . . ?
C16 C21 C25 C27 -118.0(6) . . . . ?
C20 C21 C25 C27 62.4(6) . . . . ?
C31 O1 C28 C29 -3.5(6) . . . . ?
Gd O1 C28 C29 177.0(4) . . . . ?
O1 C28 C29 C30 21.7(7) . . . . ?
C28 C29 C30 C31 -31.2(7) . . . . ?
C28 O1 C31 C30 -16.1(5) . . . . ?
Gd O1 C31 C30 163.3(3) . . . . ?
C29 C30 C31 O1 29.4(6) . . . . ?
C35 O2 C32 C33 -5.3(5) . . . . ?
Gd O2 C32 C33 -165.3(3) . . . . ?
O2 C32 C33 C34 26.7(6) . . . . ?
C32 C33 C34 C35 -37.6(6) . . . . ?
C32 O2 C35 C34 -18.8(5) . . . . ?
Gd O2 C35 C34 140.5(3) . . . . ?
C33 C34 C35 O2 35.0(5) . . . . ?
O4 Li O3 C40' -75.5(9) . . . . ?
Cl2 Li O3 C40' 48.8(9) . . . . ?
Cl1 Li O3 C40' 165.4(8) . . . . ?
C47 Li O3 C40' -75.8(11) . . . . ?
Gd Li O3 C40' 109.6(8) . . . . ?
O4 Li O3 C43 86.6(10) . . . . ?
Cl2 Li O3 C43 -149.1(9) . . . . ?
Cl1 Li O3 C43 -32.5(11) . . . . ?
C47 Li O3 C43 86.3(11) . . . . ?
Gd Li O3 C43 -88.3(10) . . . . ?
O4 Li O3 C40 -64.1(7) . . . . ?
Cl2 Li O3 C40 60.2(7) . . . . ?
Cl1 Li O3 C40 176.8(6) . . . . ?
C47 Li O3 C40 -64.4(9) . . . . ?
Gd Li O3 C40 121.0(7) . . . . ?
O4 Li O3 C43' 94.9(8) . . . . ?
Cl2 Li O3 C43' -140.8(7) . . . . ?
Cl1 Li O3 C43' -24.2(9) . . . . ?
C47 Li O3 C43' 94.6(9) . . . . ?
Gd Li O3 C43' -80.0(8) . . . . ?
C40' O3 C40 C41 -29(2) . . . . ?
C43 O3 C40 C41 23.6(13) . . . . ?
C43' O3 C40 C41 22.0(13) . . . . ?
Li O3 C40 C41 -177.5(8) . . . . ?
O3 C40 C41 C42 -37.5(13) . . . . ?
C40 C41 C42 C43 36.6(14) . . . . ?
C40' O3 C43 C42 13.6(12) . . . . ?
C40 O3 C43 C42 -0.5(12) . . . . ?
C43' O3 C43 C42 173(6) . . . . ?
Li O3 C43 C42 -152.0(7) . . . . ?
C41 C42 C43 O3 -23.2(14) . . . . ?
C43 O3 C40' C41' -25.9(12) . . . . ?
C40 O3 C40' C41' 105(3) . . . . ?
C43' O3 C40' C41' -30.2(13) . . . . ?
Li O3 C40' C41' 141.6(8) . . . . ?
O3 C40' C41' C42' 45.8(13) . . . . ?
C40' C41' C42' C43' -42.1(12) . . . . ?
C40' O3 C43' C42' 3.6(12) . . . . ?
C43 O3 C43' C42' -18(4) . . . . ?
C40 O3 C43' C42' -10.8(12) . . . . ?
Li O3 C43' C42' -168.3(7) . . . . ?
C41' C42' C43' O3 24.9(11) . . . . ?
O3 Li O4 C44 -46.0(8) . . . . ?
Cl2 Li O4 C44 -173.2(6) . . . . ?
Cl1 Li O4 C44 75.7(7) . . . . ?
C47 Li O4 C44 133.6(9) . . . . ?
Gd Li O4 C44 128.5(7) . . . . ?
O3 Li O4 C47 -179.6(7) . . . . ?
Cl2 Li O4 C47 53.1(8) . . . . ?
Cl1 Li O4 C47 -57.9(7) . . . . ?
Gd Li O4 C47 -5.1(8) . . . . ?
O3 Li O4 C44' -30.3(10) . . . . ?
Cl2 Li O4 C44' -157.6(8) . . . . ?
Cl1 Li O4 C44' 91.3(9) . . . . ?
C47 Li O4 C44' 149.2(11) . . . . ?
Gd Li O4 C44' 144.1(9) . . . . ?
O3 Li O4 C47' -161.5(7) . . . . ?
Cl2 Li O4 C47' 71.2(8) . . . . ?
Cl1 Li O4 C47' -39.9(8) . . . . ?
C47 Li O4 C47' 18.1(8) . . . . ?
Gd Li O4 C47' 12.9(9) . . . . ?
C47 O4 C44 C45 -10.0(13) . . . . ?
C44' O4 C44 C45 95(3) . . . . ?
C47' O4 C44 C45 -15.1(12) . . . . ?
Li O4 C44 C45 -141.2(9) . . . . ?
O4 C44 C45 C46 33.3(13) . . . . ?
C44 C45 C46 C47 -45.2(13) . . . . ?
C44 O4 C47 C46 -17.3(12) . . . . ?
C44' O4 C47 C46 -35.0(13) . . . . ?
C47' O4 C47 C46 -1(3) . . . . ?
Li O4 C47 C46 115.4(8) . . . . ?
C44 O4 C47 Li -132.7(9) . . . . ?
C44' O4 C47 Li -150.4(11) . . . . ?
C47' O4 C47 Li -116(3) . . . . ?
C45 C46 C47 O4 39.4(12) . . . . ?
C45 C46 C47 Li 78.9(12) . . . . ?
O3 Li C47 O4 0.6(9) . . . . ?
Cl2 Li C47 O4 -131.5(7) . . . . ?
Cl1 Li C47 O4 126.4(7) . . . . ?
Gd Li C47 O4 176.0(7) . . . . ?
O3 Li C47 C46 -74.6(11) . . . . ?
O4 Li C47 C46 -75.2(9) . . . . ?
Cl2 Li C47 C46 153.3(8) . . . . ?
Cl1 Li C47 C46 51.2(8) . . . . ?
Gd Li C47 C46 100.8(8) . . . . ?
C44 O4 C44' C45' -86(3) . . . . ?
C47 O4 C44' C45' -2.7(16) . . . . ?
C47' O4 C44' C45' -12.9(14) . . . . ?
Li O4 C44' C45' -149.6(9) . . . . ?
O4 C44' C45' C46' -6.2(16) . . . . ?
C44' C45' C46' C47' 22.5(14) . . . . ?
C44 O4 C47' C46' 42.6(12) . . . . ?
C47 O4 C47' C46' -122(3) . . . . ?
C44' O4 C47' C46' 27.2(13) . . . . ?
Li O4 C47' C46' 166.2(8) . . . . ?
C45' C46' C47' O4 -30.8(13) . . . . ?
